data_7250554
loop_
_publ_author_name
'Crowley, Margaret E.'
'Stachurski, Christopher D.'
'Davis, James H.'
'Zeller, Matthias'
'Merchant, Gabriel A.'
'Salter, E. A.'
'Wierzbicki, A.'
'O'Brien, Richard A.'
'Trulove, Paul C.'
'Durkin, David P.'

_publ_section_title
;
 Salts of boronium (+3) ions with unprecedented hydrolytic stability.
 Design, synthesis, single-crystal X-ray structures, electrochemistry, and
 thermophysical properties
;
_journal_issue 25
_journal_name_full 'RSC Advances'
_journal_page_first 19947
_journal_page_last 19953
_journal_paper_doi 10.1039/D5RA02301G
_journal_volume 15
_journal_year 2025
_chemical_formula_moiety 'C28 H40 B N8, 3(C2 F6 N O4 S2)'
_chemical_formula_sum 'C34 H40 B F18 N11 O12 S6'
_chemical_formula_weight 1339.94
_space_group_crystal_system triclinic
_space_group_IT_number 2
_space_group_name_Hall '-P 1'
_space_group_name_H-M_alt 'P -1'
_atom_sites_solution_hydrogens geom
_atom_sites_solution_primary dual
_atom_sites_solution_secondary difmap
_audit_creation_method SHELXL-2019/3
_audit_update_record
;
2024-10-30 deposited with the CCDC.	2025-05-28 downloaded from the CCDC.
;
_cell_angle_alpha 104.968(2)
_cell_angle_beta 96.406(2)
_cell_angle_gamma 100.585(2)
_cell_formula_units_Z 2
_cell_length_a 11.1886(4)
_cell_length_b 12.3411(5)
_cell_length_c 20.7080(9)
_cell_measurement_reflns_used 9971
_cell_measurement_temperature 150(2)
_cell_measurement_theta_max 32.9564
_cell_measurement_theta_min 2.2665
_cell_volume 2676.99(19)
_computing_cell_refinement 'SAINT V8.40B (Bruker, 2020)'
_computing_data_collection 'Apex4 v2022.10-0 (Bruker, 2022)'
_computing_data_reduction 'SAINT V8.40B (Bruker, 2020)'
_computing_structure_refinement
;  
SHELXL-2019/2 (Sheldrick, 2015a, 2019), 
SHELXLE Rev1541 (H\"ubschle et al., 2011)
;
_computing_structure_solution 'SHELXT (Sheldrick, 2015b)'
_diffrn_ambient_temperature 150(2)
_diffrn_detector_area_resol_mean 7.4074
_diffrn_detector_type 'PhotonII charge-integrating pixel array (CPAD)'
_diffrn_measured_fraction_theta_full 0.999
_diffrn_measured_fraction_theta_max 0.941
_diffrn_measurement_device 'three circle diffractometer'
_diffrn_measurement_device_type 'Bruker AXS D8 Quest'
_diffrn_measurement_method 'omega and phi scans'
_diffrn_radiation_monochromator 'Triumph curved graphite crystal'
_diffrn_radiation_type MoK\a
_diffrn_radiation_wavelength 0.71073
_diffrn_reflns_av_R_equivalents 0.0693
_diffrn_reflns_av_unetI/netI 0.0832
_diffrn_reflns_Laue_measured_fraction_full 0.999
_diffrn_reflns_Laue_measured_fraction_max 0.941
_diffrn_reflns_limit_h_max 16
_diffrn_reflns_limit_h_min -17
_diffrn_reflns_limit_k_max 18
_diffrn_reflns_limit_k_min -18
_diffrn_reflns_limit_l_max 31
_diffrn_reflns_limit_l_min -31
_diffrn_reflns_number 55987
_diffrn_reflns_point_group_measured_fraction_full 0.999
_diffrn_reflns_point_group_measured_fraction_max 0.941
_diffrn_reflns_theta_full 25.242
_diffrn_reflns_theta_max 33.175
_diffrn_reflns_theta_min 2.065
_diffrn_source 'fine focus sealed tube X-ray source'
_diffrn_source_current '30 mA'
_diffrn_source_voltage '50 kV'
_exptl_absorpt_coefficient_mu 0.385
_exptl_absorpt_correction_T_max 0.7465
_exptl_absorpt_correction_T_min 0.6552
_exptl_absorpt_correction_type multi-scan
_exptl_absorpt_process_details
;
 SADABS 2016/2: Krause, L., Herbst-Irmer, R., Sheldrick G.M. & Stalke D.,
 J. Appl. Cryst. 48 (2015) 3-10
;
_exptl_crystal_colour colourless
_exptl_crystal_density_diffrn 1.662
_exptl_crystal_description plate
_exptl_crystal_F_000 1360
_exptl_crystal_size_max 0.310
_exptl_crystal_size_mid 0.210
_exptl_crystal_size_min 0.040
_refine_diff_density_max 0.450
_refine_diff_density_min -0.448
_refine_diff_density_rms 0.063
_refine_ls_extinction_method none
_refine_ls_goodness_of_fit_ref 1.036
_refine_ls_hydrogen_treatment constr
_refine_ls_matrix_type full
_refine_ls_number_parameters 1009
_refine_ls_number_reflns 19242
_refine_ls_number_restraints 1002
_refine_ls_restrained_S_all 1.040
_refine_ls_R_factor_all 0.1068
_refine_ls_R_factor_gt 0.0443
_refine_ls_shift/su_max 0.001
_refine_ls_shift/su_mean 0.000
_refine_ls_structure_factor_coef Fsqd
_refine_ls_weighting_details 'w=1/[\s^2^(Fo^2^)+(0.0541P)^2^+0.1894P] where P=(Fo^2^+2Fc^2^)/3'
_refine_ls_weighting_scheme calc
_refine_ls_wR_factor_gt 0.1060
_refine_ls_wR_factor_ref 0.1218
_reflns_Friedel_coverage 0.000
_reflns_number_gt 11708
_reflns_number_total 19242
_reflns_threshold_expression 'I > 2\s(I)'
_cod_data_source_file d5ra02301g2.cif
_cod_data_source_block JD_08_16_23_A_0m
_cod_database_code 7250554
_shelx_shelxl_version_number 2019/3
_shelx_space_group_comment
;
The symmetry employed for this shelxl refinement is uniquely defined
by the following loop, which should always be used as a source of
symmetry information in preference to the above space-group names.
They are only intended as comments.
;
_shelx_estimated_absorpt_t_min 0.890
_shelx_estimated_absorpt_t_max 0.985

loop_
_space_group_symop_operation_xyz
'x, y, z'
'-x, -y, -z'

loop_
_atom_site_label
_atom_site_type_symbol
_atom_site_fract_x
_atom_site_fract_y
_atom_site_fract_z
_atom_site_U_iso_or_equiv
_atom_site_adp_type
_atom_site_occupancy
_atom_site_site_symmetry_order
_atom_site_calc_flag
_atom_site_refinement_flags_posn
_atom_site_refinement_flags_adp
_atom_site_refinement_flags_occupancy
_atom_site_disorder_assembly
_atom_site_disorder_group
N1_1 N 0.60944(10) 0.78816(9) 0.76538(6) 0.0182(2) Uani 1 1 d . . . . .
N2_1 N 0.36637(10) 0.49175(10) 0.76982(7) 0.0239(2) Uani 1 1 d . . . . .
N3_1 N 0.81254(10) 0.84273(9) 0.72977(6) 0.0182(2) Uani 1 1 d . . . . .
N4_1 N 1.11153(12) 0.71428(12) 0.66512(7) 0.0295(3) Uani 1 1 d . . . . .
N5_1 N 0.64828(10) 0.95939(9) 0.71449(6) 0.0188(2) Uani 1 1 d . . . . .
N6_1 N 0.52026(13) 1.13902(11) 0.58681(8) 0.0346(3) Uani 1 1 d . . . . .
N7_1 N 0.75674(9) 0.98071(9) 0.83081(6) 0.0182(2) Uani 1 1 d . . . . .
N8_1 N 0.86670(11) 1.19816(10) 1.02713(7) 0.0252(2) Uani 1 1 d . . . . .
C1_1 C 0.56400(12) 0.77951(11) 0.82266(7) 0.0205(3) Uani 1 1 d . . . . .
H1_1 H 0.588925 0.843223 0.862203 0.025 Uiso 1 1 calc R U . . .
C2_1 C 0.48487(12) 0.68429(12) 0.82597(8) 0.0223(3) Uani 1 1 d . . . . .
H2_1 H 0.455712 0.683171 0.867203 0.027 Uiso 1 1 calc R U . . .
C3_1 C 0.44511(11) 0.58618(11) 0.76842(8) 0.0195(3) Uani 1 1 d . . . . .
C4_1 C 0.49465(12) 0.59563(11) 0.70936(8) 0.0213(3) Uani 1 1 d . . . . .
H4_1 H 0.472842 0.532738 0.669307 0.026 Uiso 1 1 calc R U . . .
C5_1 C 0.57271(12) 0.69368(11) 0.70979(7) 0.0205(3) Uani 1 1 d . . . . .
H5_1 H 0.603767 0.697219 0.669345 0.025 Uiso 1 1 calc R U . . .
C6_1 C 0.31297(13) 0.48566(14) 0.83040(10) 0.0310(3) Uani 1 1 d . . . . .
H6A_1 H 0.252028 0.533693 0.836004 0.047 Uiso 1 1 calc R U . . .
H6B_1 H 0.378358 0.513415 0.870239 0.047 Uiso 1 1 calc R U . . .
H6C_1 H 0.272719 0.405793 0.825585 0.047 Uiso 1 1 calc R U . . .
C7_1 C 0.32745(15) 0.39127(13) 0.71037(10) 0.0345(4) Uani 1 1 d . . . . .
H7A_1 H 0.299310 0.415365 0.670840 0.052 Uiso 1 1 calc R U . . .
H7B_1 H 0.259861 0.336333 0.718586 0.052 Uiso 1 1 calc R U . . .
H7C_1 H 0.397095 0.354728 0.701831 0.052 Uiso 1 1 calc R U . . .
C8_1 C 0.86822(12) 0.87470(12) 0.68028(8) 0.0218(3) Uani 1 1 d . . . . .
H8_1 H 0.837428 0.927817 0.660671 0.026 Uiso 1 1 calc R U . . .
C9_1 C 0.96590(13) 0.83436(12) 0.65742(8) 0.0237(3) Uani 1 1 d . . . . .
H9_1 H 1.001515 0.859515 0.622795 0.028 Uiso 1 1 calc R U . . .
C10_1 C 1.01440(12) 0.75454(12) 0.68550(8) 0.0223(3) Uani 1 1 d . . . . .
C11_1 C 0.95346(12) 0.71874(12) 0.73540(8) 0.0218(3) Uani 1 1 d . . . . .
H11_1 H 0.980367 0.663732 0.754835 0.026 Uiso 1 1 calc R U . . .
C12_1 C 0.85644(12) 0.76310(11) 0.75549(7) 0.0196(2) Uani 1 1 d . . . . .
H12_1 H 0.817206 0.737639 0.788990 0.024 Uiso 1 1 calc R U . . .
C13_1 C 1.17367(17) 0.75244(17) 0.61408(11) 0.0429(4) Uani 1 1 d . . . . .
H13A_1 H 1.248445 0.722131 0.610294 0.064 Uiso 1 1 calc R U . . .
H13B_1 H 1.195982 0.836682 0.627384 0.064 Uiso 1 1 calc R U . . .
H13C_1 H 1.118387 0.724173 0.570239 0.064 Uiso 1 1 calc R U . . .
C14_1 C 1.16258(18) 0.63523(19) 0.69607(12) 0.0496(5) Uani 1 1 d . . . . .
H14A_1 H 1.097358 0.567983 0.692489 0.074 Uiso 1 1 calc R U . . .
H14B_1 H 1.196194 0.674260 0.743955 0.074 Uiso 1 1 calc R U . . .
H14C_1 H 1.228425 0.610415 0.672510 0.074 Uiso 1 1 calc R U . . .
C15_1 C 0.53752(12) 0.91798(12) 0.67231(8) 0.0237(3) Uani 1 1 d . . . . .
H15_1 H 0.489920 0.845533 0.671843 0.028 Uiso 1 1 calc R U . . .
C16_1 C 0.49175(13) 0.97534(12) 0.63080(9) 0.0268(3) Uani 1 1 d . . . . .
H16_1 H 0.413235 0.943121 0.602951 0.032 Uiso 1 1 calc R U . . .
C17_1 C 0.56022(13) 1.08278(12) 0.62875(8) 0.0251(3) Uani 1 1 d . . . . .
C18_1 C 0.67351(13) 1.12676(12) 0.67449(8) 0.0250(3) Uani 1 1 d . . . . .
H18_1 H 0.722412 1.199526 0.676513 0.030 Uiso 1 1 calc R U . . .
C19_1 C 0.71258(12) 1.06596(11) 0.71529(8) 0.0225(3) Uani 1 1 d . . . . .
H19_1 H 0.788119 1.098587 0.745934 0.027 Uiso 1 1 calc R U . . .
C20_1 C 0.39764(18) 1.09841(17) 0.54528(12) 0.0474(5) Uani 1 1 d . . . . .
H20A_1 H 0.382673 1.153567 0.520413 0.071 Uiso 1 1 calc R U . . .
H20B_1 H 0.335372 1.091070 0.574554 0.071 Uiso 1 1 calc R U . . .
H20C_1 H 0.392627 1.023346 0.513025 0.071 Uiso 1 1 calc R U . . .
C21_1 C 0.5971(2) 1.24459(16) 0.58117(12) 0.0504(5) Uani 1 1 d . . . . .
H21A_1 H 0.679741 1.232463 0.575181 0.076 Uiso 1 1 calc R U . . .
H21B_1 H 0.602910 1.307108 0.622520 0.076 Uiso 1 1 calc R U . . .
H21C_1 H 0.560000 1.264946 0.542030 0.076 Uiso 1 1 calc R U . . .
C22_1 C 0.67843(12) 1.04070(11) 0.86376(8) 0.0212(3) Uani 1 1 d . . . . .
H22_1 H 0.597053 1.030778 0.840799 0.025 Uiso 1 1 calc R U . . .
C23_1 C 0.71176(12) 1.11315(11) 0.92730(8) 0.0214(3) Uani 1 1 d . . . . .
H23_1 H 0.653791 1.151969 0.947897 0.026 Uiso 1 1 calc R U . . .
C24_1 C 0.83281(12) 1.13164(11) 0.96349(7) 0.0204(3) Uani 1 1 d . . . . .
C25_1 C 0.91560(12) 1.07512(11) 0.92719(8) 0.0216(3) Uani 1 1 d . . . . .
H25_1 H 0.999313 1.088167 0.947558 0.026 Uiso 1 1 calc R U . . .
C26_1 C 0.87558(11) 1.00290(11) 0.86382(8) 0.0199(3) Uani 1 1 d . . . . .
H26_1 H 0.932745 0.965818 0.841147 0.024 Uiso 1 1 calc R U . . .
C27_1 C 0.77711(17) 1.24963(15) 1.06400(9) 0.0375(4) Uani 1 1 d . . . . .
H27A_1 H 0.746891 1.302356 1.041374 0.056 Uiso 1 1 calc R U . . .
H27B_1 H 0.816761 1.292146 1.110593 0.056 Uiso 1 1 calc R U . . .
H27C_1 H 0.707727 1.188807 1.064720 0.056 Uiso 1 1 calc R U . . .
C28_1 C 0.98997(16) 1.21504(15) 1.06480(9) 0.0389(4) Uani 1 1 d . . . . .
H28A_1 H 1.051573 1.236014 1.037443 0.058 Uiso 1 1 calc R U . . .
H28B_1 H 0.999716 1.143680 1.075117 0.058 Uiso 1 1 calc R U . . .
H28C_1 H 1.001489 1.276781 1.107174 0.058 Uiso 1 1 calc R U . . .
B1_1 B 0.70601(13) 0.89312(12) 0.76022(8) 0.0185(3) Uani 1 1 d . . . . .
S1_2 S 0.96807(3) 0.40055(3) 0.81141(2) 0.02697(8) Uani 1 1 d D . . . .
S2_2 S 0.72924(3) 0.44236(3) 0.80273(2) 0.02933(9) Uani 1 1 d D . . . .
F1_2 F 0.96738(9) 0.51806(8) 0.93593(5) 0.0356(2) Uani 1 1 d D . . . .
F2_2 F 1.12883(8) 0.45015(9) 0.92215(6) 0.0402(2) Uani 1 1 d D . . . .
F3_2 F 0.95753(9) 0.33786(8) 0.92279(6) 0.0405(2) Uani 1 1 d D . . . .
F4_2 F 0.72339(10) 0.41379(12) 0.92431(7) 0.0586(3) Uani 1 1 d D . . . .
F5_2 F 0.56335(11) 0.45599(14) 0.88040(9) 0.0748(5) Uani 1 1 d D . . . .
F6_2 F 0.59530(12) 0.28622(12) 0.84518(10) 0.0801(5) Uani 1 1 d D . . . .
O1_2 O 1.01908(12) 0.30423(12) 0.78421(8) 0.0483(4) Uani 1 1 d D . . . .
O2_2 O 1.01857(10) 0.50876(11) 0.80080(7) 0.0358(3) Uani 1 1 d D . . . .
O3_2 O 0.78003(10) 0.56264(9) 0.83166(7) 0.0338(3) Uani 1 1 d D . . . .
O4_2 O 0.63615(11) 0.40585(11) 0.74366(8) 0.0482(4) Uani 1 1 d D . . . .
N1_2 N 0.82377(11) 0.36105(10) 0.79448(8) 0.0320(3) Uani 1 1 d D . . . .
C1_2 C 1.00689(13) 0.42781(13) 0.90331(9) 0.0265(3) Uani 1 1 d D . . . .
C2_2 C 0.64916(15) 0.39649(17) 0.86697(12) 0.0455(5) Uani 1 1 d D . . . .
S1_3 S 0.3503(5) 0.1238(5) 0.9641(3) 0.0358(9) Uani 0.534(3) 1 d D U P A 1
S2_3 S 0.2916(6) -0.0049(5) 0.8256(3) 0.0316(8) Uani 0.534(3) 1 d D U P A 1
F1_3 F 0.1965(3) 0.2381(2) 0.92314(15) 0.0609(8) Uani 0.534(3) 1 d D U P A 1
F2_3 F 0.3832(4) 0.3309(2) 0.9456(2) 0.0695(11) Uani 0.534(3) 1 d D U P A 1
F3_3 F 0.2849(6) 0.3073(9) 1.0260(4) 0.0644(18) Uani 0.534(3) 1 d D U P A 1
F4_3 F 0.2300(4) 0.1720(3) 0.79320(15) 0.0709(10) Uani 0.534(3) 1 d D U P A 1
F5_3 F 0.3961(3) 0.1335(3) 0.76004(16) 0.0640(9) Uani 0.534(3) 1 d D U P A 1
F6_3 F 0.2250(8) 0.0249(10) 0.7086(4) 0.0577(15) Uani 0.534(3) 1 d D U P A 1
O1_3 O 0.2458(6) 0.0568(6) 0.9776(5) 0.0567(15) Uani 0.534(3) 1 d D U P A 1
O2_3 O 0.4617(4) 0.1620(4) 1.01019(19) 0.0565(10) Uani 0.534(3) 1 d D U P A 1
O3_3 O 0.1671(3) -0.0413(3) 0.8323(3) 0.0500(9) Uani 0.534(3) 1 d D U P A 1
O4_3 O 0.3515(5) -0.0885(5) 0.7903(4) 0.0454(13) Uani 0.534(3) 1 d D U P A 1
N1_3 N 0.38270(11) 0.07517(12) 0.89186(7) 0.0300(3) Uani 0.534(3) 1 d D U P A 1
C1_3 C 0.3023(4) 0.2586(3) 0.9641(3) 0.0390(9) Uani 0.534(3) 1 d D U P A 1
C2_3 C 0.2864(5) 0.0894(5) 0.7694(3) 0.0417(11) Uani 0.534(3) 1 d D U P A 1
S1B_3 S 0.3421(5) 0.1142(5) 0.9630(3) 0.0257(6) Uani 0.466(3) 1 d D U P A 2
S2B_3 S 0.3006(6) -0.0115(6) 0.8260(3) 0.0266(6) Uani 0.466(3) 1 d D U P A 2
F1B_3 F 0.2976(6) 0.2896(3) 0.92575(19) 0.0762(14) Uani 0.466(3) 1 d D U P A 2
F2B_3 F 0.4787(4) 0.3167(2) 0.9811(2) 0.0724(12) Uani 0.466(3) 1 d D U P A 2
F3B_3 F 0.3259(7) 0.3157(10) 1.0327(5) 0.0628(19) Uani 0.466(3) 1 d D U P A 2
F4B_3 F 0.1559(3) 0.1236(3) 0.8093(2) 0.0785(12) Uani 0.466(3) 1 d D U P A 2
F5B_3 F 0.3324(4) 0.1713(3) 0.7841(2) 0.0719(13) Uani 0.466(3) 1 d D U P A 2
F6B_3 F 0.1981(9) 0.0276(10) 0.7179(5) 0.066(2) Uani 0.466(3) 1 d D U P A 2
O1B_3 O 0.2152(5) 0.0729(7) 0.9668(5) 0.0469(16) Uani 0.466(3) 1 d D U P A 2
O2B_3 O 0.4337(4) 0.1083(4) 1.0171(2) 0.0443(9) Uani 0.466(3) 1 d D U P A 2
O3B_3 O 0.1913(4) -0.0844(3) 0.8340(3) 0.0449(10) Uani 0.466(3) 1 d D U P A 2
O4B_3 O 0.3825(6) -0.0626(6) 0.7848(4) 0.0420(14) Uani 0.466(3) 1 d D U P A 2
N1B_3 N 0.38270(11) 0.07517(12) 0.89186(7) 0.0300(3) Uani 0.466(3) 1 d D U P A 2
C1B_3 C 0.3622(5) 0.2677(4) 0.9759(3) 0.0444(11) Uani 0.466(3) 1 d D U P A 2
C2B_3 C 0.2460(5) 0.0834(5) 0.7817(3) 0.0439(13) Uani 0.466(3) 1 d D U P A 2
S1_4 S 0.62084(13) 0.59845(14) 0.51540(7) 0.0323(3) Uani 0.5 1 d D U P B -1
S2_4 S 0.41377(14) 0.42209(13) 0.50449(7) 0.0339(3) Uani 0.5 1 d D U P B -1
F1_4 F 0.7627(3) 0.5490(3) 0.60756(14) 0.0584(7) Uani 0.5 1 d D U P B -1
F2_4 F 0.8515(3) 0.5864(3) 0.5269(2) 0.0680(10) Uani 0.5 1 d D U P B -1
F3_4 F 0.7248(8) 0.4231(5) 0.5088(4) 0.0581(12) Uani 0.5 1 d D U P B -1
F4_4 F 0.2551(7) 0.5522(6) 0.5044(4) 0.111(3) Uani 0.5 1 d D U P B -1
F5_4 F 0.1899(3) 0.3823(3) 0.4408(2) 0.0796(10) Uani 0.5 1 d D U P B -1
F6_4 F 0.3178(3) 0.5036(3) 0.41015(18) 0.0684(8) Uani 0.5 1 d D U P B -1
O1_4 O 0.6564(2) 0.71583(19) 0.55587(13) 0.0390(6) Uani 0.5 1 d D U P B -1
O2_4 O 0.6102(4) 0.5734(3) 0.44361(17) 0.0494(9) Uani 0.5 1 d D U P B -1
O3_4 O 0.3614(4) 0.3758(3) 0.5538(2) 0.0554(10) Uani 0.5 1 d D U P B -1
O4_4 O 0.4514(3) 0.3463(2) 0.44976(13) 0.0414(6) Uani 0.5 1 d D U P B -1
N1_4 N 0.5089(3) 0.5383(2) 0.54346(15) 0.0356(6) Uani 0.5 1 d D U P B -1
C1_4 C 0.7465(6) 0.5358(6) 0.5414(4) 0.0415(15) Uani 0.5 1 d D U P B -1
C2_4 C 0.2886(6) 0.4689(7) 0.4633(5) 0.053(2) Uani 0.5 1 d D U P B -1
S1_5 S 1.09671(10) 0.91057(9) 0.46970(5) 0.03490(19) Uani 0.5 1 d D U P C -1
S2_5 S 0.93607(9) 1.04005(10) 0.52879(5) 0.0352(2) Uani 0.5 1 d D U P C -1
F1_5 F 0.9502(4) 0.7091(3) 0.44519(19) 0.0911(12) Uani 0.5 1 d D U P C -1
F2_5 F 1.0445(4) 0.7328(3) 0.36443(19) 0.0943(14) Uani 0.5 1 d D U P C -1
F3_5 F 0.8919(6) 0.8131(7) 0.3846(3) 0.104(3) Uani 0.5 1 d D U P C -1
F4_5 F 1.0797(7) 1.1674(6) 0.6409(3) 0.0818(17) Uani 0.5 1 d D U P C -1
F5_5 F 0.9740(4) 1.2587(3) 0.5901(3) 0.0855(14) Uani 0.5 1 d D U P C -1
F6_5 F 1.1303(3) 1.2072(2) 0.5506(2) 0.0814(10) Uani 0.5 1 d D U P C -1
O1_5 O 1.1929(2) 0.8641(2) 0.49583(15) 0.0452(6) Uani 0.5 1 d D U P C -1
O2_5 O 1.1257(7) 0.9879(8) 0.4310(5) 0.0520(17) Uani 0.5 1 d D U P C -1
O3_5 O 0.8444(6) 1.0205(8) 0.5707(4) 0.0419(13) Uani 0.5 1 d D U P C -1
O4_5 O 0.8979(3) 1.0593(3) 0.46525(15) 0.0477(7) Uani 0.5 1 d D U P C -1
N1_5 N 1.0226(3) 0.9523(2) 0.52816(15) 0.0335(6) Uani 0.5 1 d D U P C -1
C1_5 C 0.9894(7) 0.7839(6) 0.4132(4) 0.066(2) Uani 0.5 1 d D U P C -1
C2_5 C 1.0365(6) 1.1766(5) 0.5808(4) 0.0542(15) Uani 0.5 1 d D U P C -1

loop_
_atom_site_aniso_label
_atom_site_aniso_U_11
_atom_site_aniso_U_22
_atom_site_aniso_U_33
_atom_site_aniso_U_23
_atom_site_aniso_U_13
_atom_site_aniso_U_12
N1_1 0.0209(5) 0.0186(5) 0.0153(6) 0.0051(4) 0.0036(4) 0.0044(4)
N2_1 0.0196(5) 0.0243(6) 0.0292(7) 0.0111(5) 0.0051(5) 0.0024(4)
N3_1 0.0205(5) 0.0188(5) 0.0169(6) 0.0066(4) 0.0043(4) 0.0054(4)
N4_1 0.0277(6) 0.0372(7) 0.0314(8) 0.0146(6) 0.0128(6) 0.0151(5)
N5_1 0.0189(5) 0.0178(5) 0.0195(6) 0.0065(4) 0.0012(4) 0.0034(4)
N6_1 0.0392(7) 0.0294(7) 0.0346(8) 0.0178(6) -0.0078(6) 0.0026(5)
N7_1 0.0185(5) 0.0186(5) 0.0172(6) 0.0042(4) 0.0017(4) 0.0053(4)
N8_1 0.0326(6) 0.0213(5) 0.0182(6) 0.0031(5) -0.0024(5) 0.0048(4)
C1_1 0.0217(6) 0.0229(6) 0.0161(7) 0.0032(5) 0.0047(5) 0.0052(5)
C2_1 0.0228(6) 0.0267(6) 0.0189(7) 0.0073(5) 0.0070(5) 0.0058(5)
C3_1 0.0162(5) 0.0217(6) 0.0225(7) 0.0089(5) 0.0032(5) 0.0052(4)
C4_1 0.0236(6) 0.0198(6) 0.0193(7) 0.0049(5) 0.0035(5) 0.0032(5)
C5_1 0.0236(6) 0.0216(6) 0.0165(7) 0.0054(5) 0.0044(5) 0.0045(5)
C6_1 0.0236(6) 0.0337(8) 0.0418(10) 0.0181(7) 0.0144(7) 0.0055(5)
C7_1 0.0330(7) 0.0248(7) 0.0376(10) 0.0074(7) -0.0013(7) -0.0071(6)
C8_1 0.0262(6) 0.0234(6) 0.0192(7) 0.0099(5) 0.0057(5) 0.0071(5)
C9_1 0.0260(6) 0.0278(7) 0.0212(7) 0.0112(6) 0.0088(6) 0.0067(5)
C10_1 0.0213(6) 0.0244(6) 0.0204(7) 0.0047(5) 0.0035(5) 0.0058(5)
C11_1 0.0229(6) 0.0244(6) 0.0206(7) 0.0086(5) 0.0032(5) 0.0085(5)
C12_1 0.0225(6) 0.0206(6) 0.0173(7) 0.0077(5) 0.0031(5) 0.0053(4)
C13_1 0.0409(9) 0.0548(11) 0.0468(12) 0.0214(9) 0.0274(9) 0.0230(8)
C14_1 0.0473(10) 0.0664(13) 0.0607(15) 0.0357(11) 0.0279(10) 0.0398(10)
C15_1 0.0215(6) 0.0224(6) 0.0254(8) 0.0086(6) -0.0009(5) 0.0009(5)
C16_1 0.0228(6) 0.0264(7) 0.0289(8) 0.0112(6) -0.0040(6) -0.0001(5)
C17_1 0.0293(6) 0.0235(6) 0.0235(8) 0.0092(6) 0.0013(6) 0.0064(5)
C18_1 0.0281(6) 0.0183(6) 0.0278(8) 0.0090(5) 0.0011(6) 0.0014(5)
C19_1 0.0223(6) 0.0188(6) 0.0242(8) 0.0055(5) 0.0002(5) 0.0020(4)
C20_1 0.0476(10) 0.0431(10) 0.0494(13) 0.0225(9) -0.0167(10) 0.0065(8)
C21_1 0.0655(13) 0.0371(10) 0.0473(13) 0.0279(9) -0.0111(10) -0.0024(9)
C22_1 0.0199(5) 0.0204(6) 0.0229(7) 0.0045(5) 0.0020(5) 0.0067(4)
C23_1 0.0235(6) 0.0191(6) 0.0209(7) 0.0043(5) 0.0039(5) 0.0052(5)
C24_1 0.0260(6) 0.0156(5) 0.0189(7) 0.0070(5) 0.0016(5) 0.0011(4)
C25_1 0.0197(5) 0.0215(6) 0.0215(7) 0.0052(5) -0.0007(5) 0.0027(4)
C26_1 0.0186(5) 0.0196(6) 0.0222(7) 0.0072(5) 0.0033(5) 0.0044(4)
C27_1 0.0492(9) 0.0335(8) 0.0256(9) -0.0023(7) 0.0047(8) 0.0146(7)
C28_1 0.0430(9) 0.0354(8) 0.0272(9) -0.0035(7) -0.0120(7) 0.0098(7)
B1_1 0.0198(6) 0.0186(6) 0.0177(8) 0.0061(5) 0.0032(6) 0.0047(5)
S1_2 0.02369(15) 0.03147(18) 0.0266(2) 0.00695(15) 0.00418(14) 0.01003(13)
S2_2 0.02246(15) 0.02544(17) 0.0404(2) 0.01148(16) 0.00018(16) 0.00615(13)
F1_2 0.0467(5) 0.0353(5) 0.0268(5) 0.0084(4) 0.0057(4) 0.0148(4)
F2_2 0.0235(4) 0.0606(7) 0.0398(6) 0.0248(5) -0.0002(4) 0.0058(4)
F3_2 0.0434(5) 0.0369(5) 0.0508(7) 0.0294(5) 0.0127(5) 0.0052(4)
F4_2 0.0392(6) 0.0953(10) 0.0611(9) 0.0473(8) 0.0194(6) 0.0215(6)
F5_2 0.0450(7) 0.1068(11) 0.1141(14) 0.0700(10) 0.0431(8) 0.0473(7)
F6_2 0.0549(8) 0.0598(8) 0.1293(15) 0.0524(9) 0.0112(9) -0.0120(6)
O1_2 0.0466(7) 0.0533(8) 0.0448(9) 0.0004(6) 0.0073(6) 0.0305(6)
O2_2 0.0285(5) 0.0497(7) 0.0370(7) 0.0265(6) 0.0074(5) 0.0066(5)
O3_2 0.0364(6) 0.0251(5) 0.0432(8) 0.0130(5) 0.0082(5) 0.0094(4)
O4_2 0.0343(6) 0.0474(7) 0.0570(10) 0.0125(7) -0.0137(6) 0.0105(5)
N1_2 0.0259(6) 0.0227(6) 0.0414(9) 0.0026(6) -0.0047(6) 0.0061(5)
C1_2 0.0224(6) 0.0287(7) 0.0319(9) 0.0146(6) 0.0055(6) 0.0056(5)
C2_2 0.0246(7) 0.0494(11) 0.0753(16) 0.0364(10) 0.0113(9) 0.0117(7)
S1_3 0.0421(15) 0.0401(14) 0.0298(13) 0.0113(10) 0.0121(10) 0.0153(10)
S2_3 0.0309(12) 0.0260(8) 0.0352(13) 0.0042(8) 0.0016(8) 0.0080(7)
F1_3 0.0607(16) 0.0621(16) 0.0727(19) 0.0209(14) 0.0134(14) 0.0414(14)
F2_3 0.100(3) 0.0351(14) 0.079(3) 0.0245(15) 0.045(2) -0.0005(15)
F3_3 0.087(4) 0.051(2) 0.057(3) 0.001(2) 0.042(3) 0.023(3)
F4_3 0.117(3) 0.0565(17) 0.0590(18) 0.0253(14) 0.016(2) 0.055(2)
F5_3 0.0714(19) 0.0662(18) 0.0438(17) 0.0199(14) 0.0078(14) -0.0161(14)
F6_3 0.065(3) 0.070(3) 0.0329(19) 0.0100(17) -0.0096(17) 0.018(2)
O1_3 0.081(4) 0.044(2) 0.053(3) 0.0271(17) 0.031(3) 0.002(3)
O2_3 0.058(2) 0.078(3) 0.0283(17) -0.0009(18) -0.0070(15) 0.035(2)
O3_3 0.0312(14) 0.053(2) 0.059(2) 0.017(2) 0.0006(14) -0.0055(14)
O4_3 0.050(3) 0.033(2) 0.049(3) 0.0014(16) 0.000(2) 0.019(2)
N1_3 0.0224(5) 0.0387(7) 0.0268(7) 0.0043(6) 0.0059(5) 0.0071(5)
C1_3 0.048(2) 0.0286(16) 0.045(2) 0.0097(15) 0.027(2) 0.0100(16)
C2_3 0.055(3) 0.039(2) 0.029(2) 0.0057(16) 0.000(2) 0.016(2)
S1B_3 0.0252(8) 0.0305(9) 0.0250(13) 0.0101(8) 0.0060(7) 0.0111(7)
S2B_3 0.0238(8) 0.0287(13) 0.0272(12) 0.0103(9) 0.0017(7) 0.0037(9)
F1B_3 0.140(4) 0.045(2) 0.058(2) 0.0233(18) 0.009(3) 0.047(2)
F2B_3 0.085(2) 0.0402(15) 0.079(2) 0.0085(15) 0.027(2) -0.0155(15)
F3B_3 0.094(5) 0.049(3) 0.047(2) 0.0017(18) 0.022(3) 0.031(4)
F4B_3 0.064(2) 0.077(2) 0.108(3) 0.037(2) -0.002(2) 0.0432(18)
F5B_3 0.093(3) 0.050(2) 0.059(2) 0.0376(18) -0.027(2) -0.027(2)
F6B_3 0.078(5) 0.055(3) 0.048(4) 0.013(3) -0.036(3) 0.001(3)
O1B_3 0.0329(19) 0.057(3) 0.053(4) 0.015(2) 0.028(2) 0.0036(16)
O2B_3 0.060(2) 0.053(2) 0.0275(17) 0.0134(17) 0.0037(15) 0.0309(19)
O3B_3 0.045(2) 0.041(2) 0.041(2) 0.0158(19) 0.0007(17) -0.0120(15)
O4B_3 0.035(3) 0.058(4) 0.0284(19) -0.001(2) 0.0039(18) 0.019(2)
N1B_3 0.0224(5) 0.0387(7) 0.0268(7) 0.0043(6) 0.0059(5) 0.0071(5)
C1B_3 0.057(3) 0.038(2) 0.039(2) 0.0085(17) 0.015(2) 0.014(2)
C2B_3 0.043(3) 0.041(2) 0.043(3) 0.017(2) -0.011(2) 0.002(2)
S1_4 0.0435(7) 0.0297(6) 0.0183(6) 0.0060(5) -0.0005(5) -0.0010(5)
S2_4 0.0478(7) 0.0251(6) 0.0221(7) 0.0025(5) 0.0030(5) -0.0005(5)
F1_4 0.0706(18) 0.0649(17) 0.0385(15) 0.0152(13) -0.0081(14) 0.0216(14)
F2_4 0.0473(16) 0.067(2) 0.084(3) 0.0128(18) 0.0224(16) 0.0058(13)
F3_4 0.064(3) 0.0335(14) 0.074(3) 0.0057(16) 0.019(2) 0.0150(14)
F4_4 0.069(4) 0.100(5) 0.118(6) -0.053(4) -0.023(3) 0.047(4)
F5_4 0.0580(19) 0.074(2) 0.079(3) 0.017(2) -0.0242(18) -0.0258(17)
F6_4 0.0737(19) 0.0555(17) 0.079(2) 0.0383(16) -0.0103(18) 0.0100(14)
O1_4 0.0512(14) 0.0276(11) 0.0308(14) 0.0046(10) -0.0030(11) 0.0013(10)
O2_4 0.071(2) 0.053(2) 0.0159(14) 0.0115(16) 0.0039(14) -0.0098(18)
O3_4 0.079(3) 0.046(2) 0.0300(17) 0.0078(17) 0.0123(16) -0.0121(18)
O4_4 0.0676(17) 0.0269(11) 0.0254(13) 0.0010(10) 0.0066(12) 0.0095(11)
N1_4 0.0439(15) 0.0334(14) 0.0204(14) 0.0002(11) 0.0022(12) -0.0014(11)
C1_4 0.048(3) 0.033(3) 0.040(3) 0.004(2) 0.007(3) 0.009(3)
C2_4 0.046(3) 0.042(3) 0.050(3) -0.007(2) -0.001(3) -0.006(2)
S1_5 0.0406(5) 0.0370(5) 0.0235(5) 0.0120(4) 0.0046(4) -0.0049(4)
S2_5 0.0320(4) 0.0462(6) 0.0268(5) 0.0181(4) 0.0006(4) -0.0011(4)
F1_5 0.108(3) 0.0483(17) 0.088(3) 0.0002(16) 0.026(2) -0.0351(17)
F2_5 0.135(3) 0.080(2) 0.0434(19) -0.0137(18) 0.020(2) 0.006(2)
F3_5 0.089(4) 0.094(4) 0.080(5) -0.017(4) -0.049(4) -0.007(3)
F4_5 0.094(4) 0.069(3) 0.055(3) -0.008(2) -0.026(2) 0.011(2)
F5_5 0.081(2) 0.049(2) 0.123(4) 0.014(3) 0.012(3) 0.0251(17)
F6_5 0.0519(15) 0.0482(16) 0.131(3) 0.0168(18) 0.0211(19) -0.0115(12)
O1_5 0.0508(15) 0.0419(14) 0.0443(17) 0.0171(12) 0.0087(13) 0.0065(11)
O2_5 0.067(4) 0.059(2) 0.054(3) 0.039(2) 0.039(3) 0.024(3)
O3_5 0.034(2) 0.066(3) 0.030(2) 0.021(2) 0.0123(17) 0.0075(18)
O4_5 0.0429(15) 0.073(2) 0.0361(16) 0.0341(14) 0.0062(13) 0.0090(14)
N1_5 0.0416(15) 0.0394(15) 0.0198(14) 0.0141(11) 0.0045(13) 0.0022(12)
C1_5 0.071(4) 0.055(4) 0.050(3) -0.002(4) 0.003(3) -0.007(3)
C2_5 0.052(3) 0.045(3) 0.061(4) 0.013(3) 0.001(3) 0.006(2)

loop_
_atom_type_symbol
_atom_type_description
_atom_type_scat_dispersion_real
_atom_type_scat_dispersion_imag
_atom_type_scat_source
C C 0.0033 0.0016 'International Tables Vol C Tables 4.2.6.8 and 6.1.1.4'
H H 0.0000 0.0000 'International Tables Vol C Tables 4.2.6.8 and 6.1.1.4'
B B 0.0013 0.0007 'International Tables Vol C Tables 4.2.6.8 and 6.1.1.4'
N N 0.0061 0.0033 'International Tables Vol C Tables 4.2.6.8 and 6.1.1.4'
O O 0.0106 0.0060 'International Tables Vol C Tables 4.2.6.8 and 6.1.1.4'
F F 0.0171 0.0103 'International Tables Vol C Tables 4.2.6.8 and 6.1.1.4'
S S 0.1246 0.1234 'International Tables Vol C Tables 4.2.6.8 and 6.1.1.4'

loop_
_geom_angle_atom_site_label_1
_geom_angle_atom_site_label_2
_geom_angle_atom_site_label_3
_geom_angle
_geom_angle_site_symmetry_1
_geom_angle_site_symmetry_3
_geom_angle_publ_flag
C1_1 N1_1 C5_1 116.53(11) . . ?
C1_1 N1_1 B1_1 125.00(11) . . ?
C5_1 N1_1 B1_1 118.32(11) . . ?
C3_1 N2_1 C7_1 121.47(13) . . ?
C3_1 N2_1 C6_1 121.31(13) . . ?
C7_1 N2_1 C6_1 117.20(12) . . ?
C8_1 N3_1 C12_1 116.93(11) . . ?
C8_1 N3_1 B1_1 124.58(11) . . ?
C12_1 N3_1 B1_1 118.46(11) . . ?
C10_1 N4_1 C13_1 121.25(13) . . ?
C10_1 N4_1 C14_1 120.93(14) . . ?
C13_1 N4_1 C14_1 117.75(13) . . ?
C15_1 N5_1 C19_1 116.68(12) . . ?
C15_1 N5_1 B1_1 124.36(11) . . ?
C19_1 N5_1 B1_1 118.95(11) . . ?
C17_1 N6_1 C20_1 121.34(14) . . ?
C17_1 N6_1 C21_1 121.21(14) . . ?
C20_1 N6_1 C21_1 117.45(14) . . ?
C26_1 N7_1 C22_1 116.67(12) . . ?
C26_1 N7_1 B1_1 124.52(10) . . ?
C22_1 N7_1 B1_1 118.81(11) . . ?
C24_1 N8_1 C28_1 122.00(13) . . ?
C24_1 N8_1 C27_1 120.59(13) . . ?
C28_1 N8_1 C27_1 117.21(14) . . ?
C2_1 C1_1 N1_1 123.20(13) . . ?
C2_1 C1_1 H1_1 118.4 . . ?
N1_1 C1_1 H1_1 118.4 . . ?
C1_1 C2_1 C3_1 120.77(13) . . ?
C1_1 C2_1 H2_1 119.6 . . ?
C3_1 C2_1 H2_1 119.6 . . ?
N2_1 C3_1 C4_1 122.30(13) . . ?
N2_1 C3_1 C2_1 122.22(13) . . ?
C4_1 C3_1 C2_1 115.48(12) . . ?
C5_1 C4_1 C3_1 120.40(13) . . ?
C5_1 C4_1 H4_1 119.8 . . ?
C3_1 C4_1 H4_1 119.8 . . ?
C4_1 C5_1 N1_1 123.61(13) . . ?
C4_1 C5_1 H5_1 118.2 . . ?
N1_1 C5_1 H5_1 118.2 . . ?
N2_1 C6_1 H6A_1 109.5 . . ?
N2_1 C6_1 H6B_1 109.5 . . ?
H6A_1 C6_1 H6B_1 109.5 . . ?
N2_1 C6_1 H6C_1 109.5 . . ?
H6A_1 C6_1 H6C_1 109.5 . . ?
H6B_1 C6_1 H6C_1 109.5 . . ?
N2_1 C7_1 H7A_1 109.5 . . ?
N2_1 C7_1 H7B_1 109.5 . . ?
H7A_1 C7_1 H7B_1 109.5 . . ?
N2_1 C7_1 H7C_1 109.5 . . ?
H7A_1 C7_1 H7C_1 109.5 . . ?
H7B_1 C7_1 H7C_1 109.5 . . ?
N3_1 C8_1 C9_1 123.37(13) . . ?
N3_1 C8_1 H8_1 118.3 . . ?
C9_1 C8_1 H8_1 118.3 . . ?
C8_1 C9_1 C10_1 119.91(14) . . ?
C8_1 C9_1 H9_1 120.0 . . ?
C10_1 C9_1 H9_1 120.0 . . ?
N4_1 C10_1 C11_1 121.89(13) . . ?
N4_1 C10_1 C9_1 121.68(14) . . ?
C11_1 C10_1 C9_1 116.42(12) . . ?
C12_1 C11_1 C10_1 120.06(13) . . ?
C12_1 C11_1 H11_1 120.0 . . ?
C10_1 C11_1 H11_1 120.0 . . ?
C11_1 C12_1 N3_1 123.24(13) . . ?
C11_1 C12_1 H12_1 118.4 . . ?
N3_1 C12_1 H12_1 118.4 . . ?
N4_1 C13_1 H13A_1 109.5 . . ?
N4_1 C13_1 H13B_1 109.5 . . ?
H13A_1 C13_1 H13B_1 109.5 . . ?
N4_1 C13_1 H13C_1 109.5 . . ?
H13A_1 C13_1 H13C_1 109.5 . . ?
H13B_1 C13_1 H13C_1 109.5 . . ?
N4_1 C14_1 H14A_1 109.5 . . ?
N4_1 C14_1 H14B_1 109.5 . . ?
H14A_1 C14_1 H14B_1 109.5 . . ?
N4_1 C14_1 H14C_1 109.5 . . ?
H14A_1 C14_1 H14C_1 109.5 . . ?
H14B_1 C14_1 H14C_1 109.5 . . ?
C16_1 C15_1 N5_1 123.18(13) . . ?
C16_1 C15_1 H15_1 118.4 . . ?
N5_1 C15_1 H15_1 118.4 . . ?
C15_1 C16_1 C17_1 120.57(13) . . ?
C15_1 C16_1 H16_1 119.7 . . ?
C17_1 C16_1 H16_1 119.7 . . ?
N6_1 C17_1 C16_1 122.08(14) . . ?
N6_1 C17_1 C18_1 122.23(13) . . ?
C16_1 C17_1 C18_1 115.70(13) . . ?
C19_1 C18_1 C17_1 120.60(13) . . ?
C19_1 C18_1 H18_1 119.7 . . ?
C17_1 C18_1 H18_1 119.7 . . ?
C18_1 C19_1 N5_1 123.16(13) . . ?
C18_1 C19_1 H19_1 118.4 . . ?
N5_1 C19_1 H19_1 118.4 . . ?
N6_1 C20_1 H20A_1 109.5 . . ?
N6_1 C20_1 H20B_1 109.5 . . ?
H20A_1 C20_1 H20B_1 109.5 . . ?
N6_1 C20_1 H20C_1 109.5 . . ?
H20A_1 C20_1 H20C_1 109.5 . . ?
H20B_1 C20_1 H20C_1 109.5 . . ?
N6_1 C21_1 H21A_1 109.5 . . ?
N6_1 C21_1 H21B_1 109.5 . . ?
H21A_1 C21_1 H21B_1 109.5 . . ?
N6_1 C21_1 H21C_1 109.5 . . ?
H21A_1 C21_1 H21C_1 109.5 . . ?
H21B_1 C21_1 H21C_1 109.5 . . ?
C23_1 C22_1 N7_1 123.14(12) . . ?
C23_1 C22_1 H22_1 118.4 . . ?
N7_1 C22_1 H22_1 118.4 . . ?
C22_1 C23_1 C24_1 120.52(12) . . ?
C22_1 C23_1 H23_1 119.7 . . ?
C24_1 C23_1 H23_1 119.7 . . ?
N8_1 C24_1 C23_1 121.96(12) . . ?
N8_1 C24_1 C25_1 122.21(13) . . ?
C23_1 C24_1 C25_1 115.82(13) . . ?
C26_1 C25_1 C24_1 120.37(12) . . ?
C26_1 C25_1 H25_1 119.8 . . ?
C24_1 C25_1 H25_1 119.8 . . ?
C25_1 C26_1 N7_1 123.24(12) . . ?
C25_1 C26_1 H26_1 118.4 . . ?
N7_1 C26_1 H26_1 118.4 . . ?
N8_1 C27_1 H27A_1 109.5 . . ?
N8_1 C27_1 H27B_1 109.5 . . ?
H27A_1 C27_1 H27B_1 109.5 . . ?
N8_1 C27_1 H27C_1 109.5 . . ?
H27A_1 C27_1 H27C_1 109.5 . . ?
H27B_1 C27_1 H27C_1 109.5 . . ?
N8_1 C28_1 H28A_1 109.5 . . ?
N8_1 C28_1 H28B_1 109.5 . . ?
H28A_1 C28_1 H28B_1 109.5 . . ?
N8_1 C28_1 H28C_1 109.5 . . ?
H28A_1 C28_1 H28C_1 109.5 . . ?
H28B_1 C28_1 H28C_1 109.5 . . ?
N7_1 B1_1 N1_1 111.30(11) . . ?
N7_1 B1_1 N5_1 106.88(10) . . ?
N1_1 B1_1 N5_1 111.64(10) . . ?
N7_1 B1_1 N3_1 110.12(11) . . ?
N1_1 B1_1 N3_1 106.02(10) . . ?
N5_1 B1_1 N3_1 110.94(11) . . ?
O1_2 S1_2 O2_2 118.72(8) . . ?
O1_2 S1_2 N1_2 108.33(8) . . ?
O2_2 S1_2 N1_2 115.37(7) . . ?
O1_2 S1_2 C1_2 103.86(8) . . ?
O2_2 S1_2 C1_2 103.48(7) . . ?
N1_2 S1_2 C1_2 105.41(8) . . ?
O3_2 S2_2 O4_2 118.58(8) . . ?
O3_2 S2_2 N1_2 116.69(7) . . ?
O4_2 S2_2 N1_2 109.59(8) . . ?
O3_2 S2_2 C2_2 105.42(9) . . ?
O4_2 S2_2 C2_2 103.54(9) . . ?
N1_2 S2_2 C2_2 100.27(8) . . ?
S1_2 N1_2 S2_2 126.16(8) . . ?
F1_2 C1_2 F3_2 108.55(12) . . ?
F1_2 C1_2 F2_2 107.59(13) . . ?
F3_2 C1_2 F2_2 108.15(12) . . ?
F1_2 C1_2 S1_2 110.83(10) . . ?
F3_2 C1_2 S1_2 111.39(11) . . ?
F2_2 C1_2 S1_2 110.21(11) . . ?
F4_2 C2_2 F6_2 107.86(16) . . ?
F4_2 C2_2 F5_2 107.5(2) . . ?
F6_2 C2_2 F5_2 108.41(15) . . ?
F4_2 C2_2 S2_2 112.73(12) . . ?
F6_2 C2_2 S2_2 111.06(17) . . ?
F5_2 C2_2 S2_2 109.10(13) . . ?
O1_3 S1_3 O2_3 121.6(6) . . ?
O1_3 S1_3 N1_3 114.2(5) . . ?
O2_3 S1_3 N1_3 107.3(4) . . ?
O1_3 S1_3 C1_3 102.9(4) . . ?
O2_3 S1_3 C1_3 102.8(4) . . ?
N1_3 S1_3 C1_3 106.3(4) . . ?
O3_3 S2_3 O4_3 118.2(5) . . ?
O3_3 S2_3 N1_3 116.9(4) . . ?
O4_3 S2_3 N1_3 109.1(5) . . ?
O3_3 S2_3 C2_3 104.7(4) . . ?
O4_3 S2_3 C2_3 102.0(5) . . ?
N1_3 S2_3 C2_3 103.5(4) . . ?
S1_3 N1_3 S2_3 127.6(3) . . ?
F2_3 C1_3 F1_3 107.9(5) . . ?
F2_3 C1_3 F3_3 109.3(6) . . ?
F1_3 C1_3 F3_3 107.4(4) . . ?
F2_3 C1_3 S1_3 113.2(4) . . ?
F1_3 C1_3 S1_3 110.9(3) . . ?
F3_3 C1_3 S1_3 108.0(6) . . ?
F5_3 C2_3 F4_3 109.8(5) . . ?
F5_3 C2_3 F6_3 106.3(6) . . ?
F4_3 C2_3 F6_3 109.3(6) . . ?
F5_3 C2_3 S2_3 112.2(4) . . ?
F4_3 C2_3 S2_3 111.1(4) . . ?
F6_3 C2_3 S2_3 107.9(7) . . ?
O1B_3 S1B_3 O2B_3 116.5(6) . . ?
O1B_3 S1B_3 N1B_3 116.9(5) . . ?
O2B_3 S1B_3 N1B_3 111.2(3) . . ?
O1B_3 S1B_3 C1B_3 105.9(4) . . ?
O2B_3 S1B_3 C1B_3 102.3(4) . . ?
N1B_3 S1B_3 C1B_3 101.5(4) . . ?
O3B_3 S2B_3 O4B_3 118.7(5) . . ?
O3B_3 S2B_3 N1B_3 117.2(4) . . ?
O4B_3 S2B_3 N1B_3 107.1(5) . . ?
O3B_3 S2B_3 C2B_3 105.1(5) . . ?
O4B_3 S2B_3 C2B_3 104.2(5) . . ?
N1B_3 S2B_3 C2B_3 102.4(4) . . ?
S2B_3 N1B_3 S1B_3 126.3(3) . . ?
F2B_3 C1B_3 F1B_3 108.9(5) . . ?
F2B_3 C1B_3 F3B_3 107.0(6) . . ?
F1B_3 C1B_3 F3B_3 108.4(6) . . ?
F2B_3 C1B_3 S1B_3 111.1(4) . . ?
F1B_3 C1B_3 S1B_3 110.9(4) . . ?
F3B_3 C1B_3 S1B_3 110.4(7) . . ?
F5B_3 C2B_3 F6B_3 109.7(7) . . ?
F5B_3 C2B_3 F4B_3 107.5(5) . . ?
F6B_3 C2B_3 F4B_3 105.9(6) . . ?
F5B_3 C2B_3 S2B_3 112.3(4) . . ?
F6B_3 C2B_3 S2B_3 111.1(7) . . ?
F4B_3 C2B_3 S2B_3 110.1(5) . . ?
O2_4 S1_4 O1_4 119.0(2) . . ?
O2_4 S1_4 N1_4 116.7(2) . . ?
O1_4 S1_4 N1_4 107.08(18) . . ?
O2_4 S1_4 C1_4 105.2(3) . . ?
O1_4 S1_4 C1_4 103.7(3) . . ?
N1_4 S1_4 C1_4 103.2(3) . . ?
O3_4 S2_4 O4_4 118.4(2) . . ?
O3_4 S2_4 N1_4 107.6(2) . . ?
O4_4 S2_4 N1_4 117.02(18) . . ?
O3_4 S2_4 C2_4 104.3(4) . . ?
O4_4 S2_4 C2_4 103.9(3) . . ?
N1_4 S2_4 C2_4 103.5(3) . . ?
S2_4 N1_4 S1_4 126.1(2) . . ?
F1_4 C1_4 F2_4 107.7(5) . . ?
F1_4 C1_4 F3_4 108.7(6) . . ?
F2_4 C1_4 F3_4 107.7(6) . . ?
F1_4 C1_4 S1_4 111.3(5) . . ?
F2_4 C1_4 S1_4 110.4(5) . . ?
F3_4 C1_4 S1_4 111.0(6) . . ?
F4_4 C2_4 F6_4 107.8(8) . . ?
F4_4 C2_4 F5_4 106.9(7) . . ?
F6_4 C2_4 F5_4 107.2(6) . . ?
F4_4 C2_4 S2_4 112.3(7) . . ?
F6_4 C2_4 S2_4 112.4(5) . . ?
F5_4 C2_4 S2_4 109.9(6) . . ?
O2_5 S1_5 O1_5 118.5(3) . . ?
O2_5 S1_5 N1_5 115.1(3) . . ?
O1_5 S1_5 N1_5 108.40(18) . . ?
O2_5 S1_5 C1_5 106.8(5) . . ?
O1_5 S1_5 C1_5 103.1(3) . . ?
N1_5 S1_5 C1_5 103.2(3) . . ?
O4_5 S2_5 O3_5 118.4(3) . . ?
O4_5 S2_5 N1_5 116.49(19) . . ?
O3_5 S2_5 N1_5 109.4(3) . . ?
O4_5 S2_5 C2_5 105.3(3) . . ?
O3_5 S2_5 C2_5 102.1(4) . . ?
N1_5 S2_5 C2_5 102.7(2) . . ?
S1_5 N1_5 S2_5 125.0(2) . . ?
F1_5 C1_5 F2_5 107.9(6) . . ?
F1_5 C1_5 F3_5 108.5(6) . . ?
F2_5 C1_5 F3_5 108.3(6) . . ?
F1_5 C1_5 S1_5 111.8(5) . . ?
F2_5 C1_5 S1_5 109.7(5) . . ?
F3_5 C1_5 S1_5 110.6(6) . . ?
F5_5 C2_5 F6_5 108.2(6) . . ?
F5_5 C2_5 F4_5 108.3(7) . . ?
F6_5 C2_5 F4_5 109.2(6) . . ?
F5_5 C2_5 S2_5 110.1(5) . . ?
F6_5 C2_5 S2_5 110.8(4) . . ?
F4_5 C2_5 S2_5 110.3(5) . . ?

loop_
_geom_bond_atom_site_label_1
_geom_bond_atom_site_label_2
_geom_bond_distance
_geom_bond_site_symmetry_2
_geom_bond_publ_flag
N1_1 C1_1 1.3627(18) . ?
N1_1 C5_1 1.3705(18) . ?
N1_1 B1_1 1.5620(18) . ?
N2_1 C3_1 1.3346(17) . ?
N2_1 C7_1 1.462(2) . ?
N2_1 C6_1 1.462(2) . ?
N3_1 C8_1 1.3621(18) . ?
N3_1 C12_1 1.3712(17) . ?
N3_1 B1_1 1.5628(17) . ?
N4_1 C10_1 1.3411(17) . ?
N4_1 C13_1 1.457(2) . ?
N4_1 C14_1 1.461(2) . ?
N5_1 C15_1 1.3620(18) . ?
N5_1 C19_1 1.3733(17) . ?
N5_1 B1_1 1.5622(19) . ?
N6_1 C17_1 1.332(2) . ?
N6_1 C20_1 1.461(2) . ?
N6_1 C21_1 1.463(2) . ?
N7_1 C26_1 1.3701(16) . ?
N7_1 C22_1 1.3755(16) . ?
N7_1 B1_1 1.5494(19) . ?
N8_1 C24_1 1.3303(19) . ?
N8_1 C28_1 1.458(2) . ?
N8_1 C27_1 1.465(2) . ?
C1_1 C2_1 1.357(2) . ?
C1_1 H1_1 0.9500 . ?
C2_1 C3_1 1.422(2) . ?
C2_1 H2_1 0.9500 . ?
C3_1 C4_1 1.420(2) . ?
C4_1 C5_1 1.3534(19) . ?
C4_1 H4_1 0.9500 . ?
C5_1 H5_1 0.9500 . ?
C6_1 H6A_1 0.9800 . ?
C6_1 H6B_1 0.9800 . ?
C6_1 H6C_1 0.9800 . ?
C7_1 H7A_1 0.9800 . ?
C7_1 H7B_1 0.9800 . ?
C7_1 H7C_1 0.9800 . ?
C8_1 C9_1 1.3638(18) . ?
C8_1 H8_1 0.9500 . ?
C9_1 C10_1 1.423(2) . ?
C9_1 H9_1 0.9500 . ?
C10_1 C11_1 1.418(2) . ?
C11_1 C12_1 1.3611(17) . ?
C11_1 H11_1 0.9500 . ?
C12_1 H12_1 0.9500 . ?
C13_1 H13A_1 0.9800 . ?
C13_1 H13B_1 0.9800 . ?
C13_1 H13C_1 0.9800 . ?
C14_1 H14A_1 0.9800 . ?
C14_1 H14B_1 0.9800 . ?
C14_1 H14C_1 0.9800 . ?
C15_1 C16_1 1.361(2) . ?
C15_1 H15_1 0.9500 . ?
C16_1 C17_1 1.418(2) . ?
C16_1 H16_1 0.9500 . ?
C17_1 C18_1 1.419(2) . ?
C18_1 C19_1 1.354(2) . ?
C18_1 H18_1 0.9500 . ?
C19_1 H19_1 0.9500 . ?
C20_1 H20A_1 0.9800 . ?
C20_1 H20B_1 0.9800 . ?
C20_1 H20C_1 0.9800 . ?
C21_1 H21A_1 0.9800 . ?
C21_1 H21B_1 0.9800 . ?
C21_1 H21C_1 0.9800 . ?
C22_1 C23_1 1.353(2) . ?
C22_1 H22_1 0.9500 . ?
C23_1 C24_1 1.4211(19) . ?
C23_1 H23_1 0.9500 . ?
C24_1 C25_1 1.4252(19) . ?
C25_1 C26_1 1.355(2) . ?
C25_1 H25_1 0.9500 . ?
C26_1 H26_1 0.9500 . ?
C27_1 H27A_1 0.9800 . ?
C27_1 H27B_1 0.9800 . ?
C27_1 H27C_1 0.9800 . ?
C28_1 H28A_1 0.9800 . ?
C28_1 H28B_1 0.9800 . ?
C28_1 H28C_1 0.9800 . ?
S1_2 O1_2 1.4252(12) . ?
S1_2 O2_2 1.4329(12) . ?
S1_2 N1_2 1.5695(13) . ?
S1_2 C1_2 1.8315(18) . ?
S2_2 O3_2 1.4283(12) . ?
S2_2 O4_2 1.4292(14) . ?
S2_2 N1_2 1.5800(12) . ?
S2_2 C2_2 1.833(2) . ?
F1_2 C1_2 1.3232(17) . ?
F2_2 C1_2 1.3331(16) . ?
F3_2 C1_2 1.3252(17) . ?
F4_2 C2_2 1.315(3) . ?
F5_2 C2_2 1.3233(19) . ?
F6_2 C2_2 1.319(2) . ?
S1_3 O1_3 1.403(7) . ?
S1_3 O2_3 1.405(6) . ?
S1_3 N1_3 1.570(6) . ?
S1_3 C1_3 1.840(6) . ?
S2_3 O3_3 1.416(6) . ?
S2_3 O4_3 1.422(7) . ?
S2_3 N1_3 1.586(6) . ?
S2_3 C2_3 1.851(7) . ?
F1_3 C1_3 1.319(6) . ?
F2_3 C1_3 1.311(5) . ?
F3_3 C1_3 1.321(7) . ?
F4_3 C2_3 1.314(5) . ?
F5_3 C2_3 1.304(6) . ?
F6_3 C2_3 1.334(8) . ?
S1B_3 O1B_3 1.436(7) . ?
S1B_3 O2B_3 1.457(6) . ?
S1B_3 N1B_3 1.572(6) . ?
S1B_3 C1B_3 1.810(7) . ?
S2B_3 O3B_3 1.433(6) . ?
S2B_3 O4B_3 1.440(8) . ?
S2B_3 N1B_3 1.567(6) . ?
S2B_3 C2B_3 1.810(8) . ?
F1B_3 C1B_3 1.313(7) . ?
F2B_3 C1B_3 1.312(6) . ?
F3B_3 C1B_3 1.317(8) . ?
F4B_3 C2B_3 1.325(7) . ?
F5B_3 C2B_3 1.300(6) . ?
F6B_3 C2B_3 1.320(8) . ?
S1_4 O2_4 1.425(4) . ?
S1_4 O1_4 1.430(3) . ?
S1_4 N1_4 1.581(3) . ?
S1_4 C1_4 1.820(7) . ?
S2_4 O3_4 1.423(4) . ?
S2_4 O4_4 1.429(3) . ?
S2_4 N1_4 1.578(3) . ?
S2_4 C2_4 1.819(7) . ?
F1_4 C1_4 1.325(8) . ?
F2_4 C1_4 1.329(7) . ?
F3_4 C1_4 1.342(8) . ?
F4_4 C2_4 1.297(10) . ?
F5_4 C2_4 1.332(7) . ?
F6_4 C2_4 1.331(9) . ?
S1_5 O2_5 1.413(8) . ?
S1_5 O1_5 1.428(3) . ?
S1_5 N1_5 1.574(3) . ?
S1_5 C1_5 1.818(6) . ?
S2_5 O4_5 1.429(3) . ?
S2_5 O3_5 1.443(6) . ?
S2_5 N1_5 1.579(3) . ?
S2_5 C2_5 1.833(6) . ?
F1_5 C1_5 1.310(8) . ?
F2_5 C1_5 1.324(8) . ?
F3_5 C1_5 1.334(10) . ?
F4_5 C2_5 1.325(8) . ?
F5_5 C2_5 1.320(6) . ?
F6_5 C2_5 1.324(7) . ?

loop_
_geom_torsion_atom_site_label_1
_geom_torsion_atom_site_label_2
_geom_torsion_atom_site_label_3
_geom_torsion_atom_site_label_4
_geom_torsion
_geom_torsion_site_symmetry_1
_geom_torsion_site_symmetry_2
_geom_torsion_site_symmetry_3
_geom_torsion_site_symmetry_4
_geom_torsion_publ_flag
C5_1 N1_1 C1_1 C2_1 -1.00(19) . . . . ?
B1_1 N1_1 C1_1 C2_1 -176.49(12) . . . . ?
N1_1 C1_1 C2_1 C3_1 0.4(2) . . . . ?
C7_1 N2_1 C3_1 C4_1 0.8(2) . . . . ?
C6_1 N2_1 C3_1 C4_1 -177.63(12) . . . . ?
C7_1 N2_1 C3_1 C2_1 -179.38(13) . . . . ?
C6_1 N2_1 C3_1 C2_1 2.23(19) . . . . ?
C1_1 C2_1 C3_1 N2_1 -179.26(12) . . . . ?
C1_1 C2_1 C3_1 C4_1 0.60(19) . . . . ?
N2_1 C3_1 C4_1 C5_1 178.93(12) . . . . ?
C2_1 C3_1 C4_1 C5_1 -0.94(19) . . . . ?
C3_1 C4_1 C5_1 N1_1 0.3(2) . . . . ?
C1_1 N1_1 C5_1 C4_1 0.64(19) . . . . ?
B1_1 N1_1 C5_1 C4_1 176.45(12) . . . . ?
C12_1 N3_1 C8_1 C9_1 -2.1(2) . . . . ?
B1_1 N3_1 C8_1 C9_1 175.97(14) . . . . ?
N3_1 C8_1 C9_1 C10_1 0.1(2) . . . . ?
C13_1 N4_1 C10_1 C11_1 -179.61(16) . . . . ?
C14_1 N4_1 C10_1 C11_1 -2.9(2) . . . . ?
C13_1 N4_1 C10_1 C9_1 1.3(2) . . . . ?
C14_1 N4_1 C10_1 C9_1 178.00(16) . . . . ?
C8_1 C9_1 C10_1 N4_1 -178.94(15) . . . . ?
C8_1 C9_1 C10_1 C11_1 1.9(2) . . . . ?
N4_1 C10_1 C11_1 C12_1 178.92(14) . . . . ?
C9_1 C10_1 C11_1 C12_1 -1.9(2) . . . . ?
C10_1 C11_1 C12_1 N3_1 0.0(2) . . . . ?
C8_1 N3_1 C12_1 C11_1 2.1(2) . . . . ?
B1_1 N3_1 C12_1 C11_1 -176.12(13) . . . . ?
C19_1 N5_1 C15_1 C16_1 2.0(2) . . . . ?
B1_1 N5_1 C15_1 C16_1 -177.05(14) . . . . ?
N5_1 C15_1 C16_1 C17_1 1.1(2) . . . . ?
C20_1 N6_1 C17_1 C16_1 6.2(3) . . . . ?
C21_1 N6_1 C17_1 C16_1 -174.53(17) . . . . ?
C20_1 N6_1 C17_1 C18_1 -173.43(17) . . . . ?
C21_1 N6_1 C17_1 C18_1 5.9(3) . . . . ?
C15_1 C16_1 C17_1 N6_1 177.36(16) . . . . ?
C15_1 C16_1 C17_1 C18_1 -3.0(2) . . . . ?
N6_1 C17_1 C18_1 C19_1 -178.47(15) . . . . ?
C16_1 C17_1 C18_1 C19_1 1.9(2) . . . . ?
C17_1 C18_1 C19_1 N5_1 1.2(2) . . . . ?
C15_1 N5_1 C19_1 C18_1 -3.1(2) . . . . ?
B1_1 N5_1 C19_1 C18_1 175.93(13) . . . . ?
C26_1 N7_1 C22_1 C23_1 -4.1(2) . . . . ?
B1_1 N7_1 C22_1 C23_1 175.45(13) . . . . ?
N7_1 C22_1 C23_1 C24_1 0.6(2) . . . . ?
C28_1 N8_1 C24_1 C23_1 178.55(14) . . . . ?
C27_1 N8_1 C24_1 C23_1 3.8(2) . . . . ?
C28_1 N8_1 C24_1 C25_1 -1.9(2) . . . . ?
C27_1 N8_1 C24_1 C25_1 -176.57(14) . . . . ?
C22_1 C23_1 C24_1 N8_1 -176.84(14) . . . . ?
C22_1 C23_1 C24_1 C25_1 3.5(2) . . . . ?
N8_1 C24_1 C25_1 C26_1 176.21(13) . . . . ?
C23_1 C24_1 C25_1 C26_1 -4.2(2) . . . . ?
C24_1 C25_1 C26_1 N7_1 0.7(2) . . . . ?
C22_1 N7_1 C26_1 C25_1 3.4(2) . . . . ?
B1_1 N7_1 C26_1 C25_1 -176.10(13) . . . . ?
C26_1 N7_1 B1_1 N1_1 112.16(13) . . . . ?
C22_1 N7_1 B1_1 N1_1 -67.34(15) . . . . ?
C26_1 N7_1 B1_1 N5_1 -125.71(12) . . . . ?
C22_1 N7_1 B1_1 N5_1 54.78(15) . . . . ?
C26_1 N7_1 B1_1 N3_1 -5.11(18) . . . . ?
C22_1 N7_1 B1_1 N3_1 175.38(11) . . . . ?
C1_1 N1_1 B1_1 N7_1 7.11(16) . . . . ?
C5_1 N1_1 B1_1 N7_1 -168.31(11) . . . . ?
C1_1 N1_1 B1_1 N5_1 -112.23(14) . . . . ?
C5_1 N1_1 B1_1 N5_1 72.35(14) . . . . ?
C1_1 N1_1 B1_1 N3_1 126.85(13) . . . . ?
C5_1 N1_1 B1_1 N3_1 -48.57(15) . . . . ?
C15_1 N5_1 B1_1 N7_1 -135.71(13) . . . . ?
C19_1 N5_1 B1_1 N7_1 45.29(15) . . . . ?
C15_1 N5_1 B1_1 N1_1 -13.79(18) . . . . ?
C19_1 N5_1 B1_1 N1_1 167.21(11) . . . . ?
C15_1 N5_1 B1_1 N3_1 104.22(14) . . . . ?
C19_1 N5_1 B1_1 N3_1 -74.78(15) . . . . ?
C8_1 N3_1 B1_1 N7_1 -103.13(15) . . . . ?
C12_1 N3_1 B1_1 N7_1 74.90(14) . . . . ?
C8_1 N3_1 B1_1 N1_1 136.37(13) . . . . ?
C12_1 N3_1 B1_1 N1_1 -45.61(16) . . . . ?
C8_1 N3_1 B1_1 N5_1 14.99(18) . . . . ?
C12_1 N3_1 B1_1 N5_1 -166.98(11) . . . . ?
O1_2 S1_2 N1_2 S2_2 -168.28(12) . . . . ?
O2_2 S1_2 N1_2 S2_2 -32.44(16) . . . . ?
C1_2 S1_2 N1_2 S2_2 81.04(13) . . . . ?
O3_2 S2_2 N1_2 S1_2 -3.49(16) . . . . ?
O4_2 S2_2 N1_2 S1_2 134.85(12) . . . . ?
C2_2 S2_2 N1_2 S1_2 -116.66(13) . . . . ?
O1_2 S1_2 C1_2 F1_2 178.50(11) . . . . ?
O2_2 S1_2 C1_2 F1_2 53.88(11) . . . . ?
N1_2 S1_2 C1_2 F1_2 -67.67(11) . . . . ?
O1_2 S1_2 C1_2 F3_2 -60.53(12) . . . . ?
O2_2 S1_2 C1_2 F3_2 174.85(10) . . . . ?
N1_2 S1_2 C1_2 F3_2 53.31(11) . . . . ?
O1_2 S1_2 C1_2 F2_2 59.51(12) . . . . ?
O2_2 S1_2 C1_2 F2_2 -65.11(11) . . . . ?
N1_2 S1_2 C1_2 F2_2 173.35(10) . . . . ?
O3_2 S2_2 C2_2 F4_2 -60.38(15) . . . . ?
O4_2 S2_2 C2_2 F4_2 174.39(13) . . . . ?
N1_2 S2_2 C2_2 F4_2 61.18(15) . . . . ?
O3_2 S2_2 C2_2 F6_2 178.44(12) . . . . ?
O4_2 S2_2 C2_2 F6_2 53.22(14) . . . . ?
N1_2 S2_2 C2_2 F6_2 -59.99(14) . . . . ?
O3_2 S2_2 C2_2 F5_2 59.00(17) . . . . ?
O4_2 S2_2 C2_2 F5_2 -66.22(17) . . . . ?
N1_2 S2_2 C2_2 F5_2 -179.44(15) . . . . ?
O1_3 S1_3 N1_3 S2_3 25.9(6) . . . . ?
O2_3 S1_3 N1_3 S2_3 163.8(4) . . . . ?
C1_3 S1_3 N1_3 S2_3 -86.8(5) . . . . ?
O3_3 S2_3 N1_3 S1_3 -2.8(7) . . . . ?
O4_3 S2_3 N1_3 S1_3 -140.2(4) . . . . ?
C2_3 S2_3 N1_3 S1_3 111.8(4) . . . . ?
O1_3 S1_3 C1_3 F2_3 -173.7(6) . . . . ?
O2_3 S1_3 C1_3 F2_3 59.2(6) . . . . ?
N1_3 S1_3 C1_3 F2_3 -53.3(6) . . . . ?
O1_3 S1_3 C1_3 F1_3 -52.3(6) . . . . ?
O2_3 S1_3 C1_3 F1_3 -179.3(4) . . . . ?
N1_3 S1_3 C1_3 F1_3 68.1(4) . . . . ?
O1_3 S1_3 C1_3 F3_3 65.1(7) . . . . ?
O2_3 S1_3 C1_3 F3_3 -61.9(6) . . . . ?
N1_3 S1_3 C1_3 F3_3 -174.5(5) . . . . ?
O3_3 S2_3 C2_3 F5_3 177.8(4) . . . . ?
O4_3 S2_3 C2_3 F5_3 -58.4(6) . . . . ?
N1_3 S2_3 C2_3 F5_3 54.9(5) . . . . ?
O3_3 S2_3 C2_3 F4_3 54.5(6) . . . . ?
O4_3 S2_3 C2_3 F4_3 178.2(5) . . . . ?
N1_3 S2_3 C2_3 F4_3 -68.5(5) . . . . ?
O3_3 S2_3 C2_3 F6_3 -65.4(6) . . . . ?
O4_3 S2_3 C2_3 F6_3 58.4(6) . . . . ?
N1_3 S2_3 C2_3 F6_3 171.7(5) . . . . ?
O3B_3 S2B_3 N1B_3 S1B_3 -17.4(7) . . . . ?
O4B_3 S2B_3 N1B_3 S1B_3 -153.7(5) . . . . ?
C2B_3 S2B_3 N1B_3 S1B_3 97.0(4) . . . . ?
O1B_3 S1B_3 N1B_3 S2B_3 -4.7(7) . . . . ?
O2B_3 S1B_3 N1B_3 S2B_3 132.5(5) . . . . ?
C1B_3 S1B_3 N1B_3 S2B_3 -119.3(4) . . . . ?
O1B_3 S1B_3 C1B_3 F2B_3 172.8(6) . . . . ?
O2B_3 S1B_3 C1B_3 F2B_3 50.3(6) . . . . ?
N1B_3 S1B_3 C1B_3 F2B_3 -64.7(5) . . . . ?
O1B_3 S1B_3 C1B_3 F1B_3 -65.9(7) . . . . ?
O2B_3 S1B_3 C1B_3 F1B_3 171.6(5) . . . . ?
N1B_3 S1B_3 C1B_3 F1B_3 56.6(5) . . . . ?
O1B_3 S1B_3 C1B_3 F3B_3 54.2(7) . . . . ?
O2B_3 S1B_3 C1B_3 F3B_3 -68.3(6) . . . . ?
N1B_3 S1B_3 C1B_3 F3B_3 176.8(5) . . . . ?
O3B_3 S2B_3 C2B_3 F5B_3 165.3(5) . . . . ?
O4B_3 S2B_3 C2B_3 F5B_3 -69.2(7) . . . . ?
N1B_3 S2B_3 C2B_3 F5B_3 42.3(6) . . . . ?
O3B_3 S2B_3 C2B_3 F6B_3 -71.4(8) . . . . ?
O4B_3 S2B_3 C2B_3 F6B_3 54.1(8) . . . . ?
N1B_3 S2B_3 C2B_3 F6B_3 165.6(6) . . . . ?
O3B_3 S2B_3 C2B_3 F4B_3 45.6(6) . . . . ?
O4B_3 S2B_3 C2B_3 F4B_3 171.1(5) . . . . ?
N1B_3 S2B_3 C2B_3 F4B_3 -77.4(5) . . . . ?
O3_4 S2_4 N1_4 S1_4 157.5(3) . . . . ?
O4_4 S2_4 N1_4 S1_4 21.2(4) . . . . ?
C2_4 S2_4 N1_4 S1_4 -92.4(4) . . . . ?
O2_4 S1_4 N1_4 S2_4 25.0(4) . . . . ?
O1_4 S1_4 N1_4 S2_4 161.2(2) . . . . ?
C1_4 S1_4 N1_4 S2_4 -89.7(4) . . . . ?
O2_4 S1_4 C1_4 F1_4 -177.3(4) . . . . ?
O1_4 S1_4 C1_4 F1_4 57.0(5) . . . . ?
N1_4 S1_4 C1_4 F1_4 -54.5(5) . . . . ?
O2_4 S1_4 C1_4 F2_4 63.2(5) . . . . ?
O1_4 S1_4 C1_4 F2_4 -62.5(5) . . . . ?
N1_4 S1_4 C1_4 F2_4 -174.0(4) . . . . ?
O2_4 S1_4 C1_4 F3_4 -56.1(6) . . . . ?
O1_4 S1_4 C1_4 F3_4 178.2(5) . . . . ?
N1_4 S1_4 C1_4 F3_4 66.7(6) . . . . ?
O3_4 S2_4 C2_4 F4_4 65.1(7) . . . . ?
O4_4 S2_4 C2_4 F4_4 -170.2(6) . . . . ?
N1_4 S2_4 C2_4 F4_4 -47.5(7) . . . . ?
O3_4 S2_4 C2_4 F6_4 -173.1(5) . . . . ?
O4_4 S2_4 C2_4 F6_4 -48.4(6) . . . . ?
N1_4 S2_4 C2_4 F6_4 74.4(6) . . . . ?
O3_4 S2_4 C2_4 F5_4 -53.9(7) . . . . ?
O4_4 S2_4 C2_4 F5_4 70.9(6) . . . . ?
N1_4 S2_4 C2_4 F5_4 -166.4(5) . . . . ?
O2_5 S1_5 N1_5 S2_5 25.8(5) . . . . ?
O1_5 S1_5 N1_5 S2_5 161.1(2) . . . . ?
C1_5 S1_5 N1_5 S2_5 -90.1(4) . . . . ?
O4_5 S2_5 N1_5 S1_5 16.9(3) . . . . ?
O3_5 S2_5 N1_5 S1_5 154.5(4) . . . . ?
C2_5 S2_5 N1_5 S1_5 -97.6(3) . . . . ?
O2_5 S1_5 C1_5 F1_5 -176.0(6) . . . . ?
O1_5 S1_5 C1_5 F1_5 58.5(6) . . . . ?
N1_5 S1_5 C1_5 F1_5 -54.3(6) . . . . ?
O2_5 S1_5 C1_5 F2_5 64.4(7) . . . . ?
O1_5 S1_5 C1_5 F2_5 -61.1(6) . . . . ?
N1_5 S1_5 C1_5 F2_5 -173.9(5) . . . . ?
O2_5 S1_5 C1_5 F3_5 -55.0(6) . . . . ?
O1_5 S1_5 C1_5 F3_5 179.5(5) . . . . ?
N1_5 S1_5 C1_5 F3_5 66.7(6) . . . . ?
O4_5 S2_5 C2_5 F5_5 61.9(6) . . . . ?
O3_5 S2_5 C2_5 F5_5 -62.3(7) . . . . ?
N1_5 S2_5 C2_5 F5_5 -175.7(6) . . . . ?
O4_5 S2_5 C2_5 F6_5 -57.6(5) . . . . ?
O3_5 S2_5 C2_5 F6_5 178.1(5) . . . . ?
N1_5 S2_5 C2_5 F6_5 64.7(5) . . . . ?
O4_5 S2_5 C2_5 F4_5 -178.6(5) . . . . ?
O3_5 S2_5 C2_5 F4_5 57.2(6) . . . . ?
N1_5 S2_5 C2_5 F4_5 -56.2(5) . . . . ?
